data_7028457
loop_
_publ_author_name
'Zhang, Jiangwei'
'Huang, Yichao'
'Zhang, Jin'
'She, Shan'
'Hao, Jian'
'Wei, Yongge'

_publ_section_title
;
 A direct anchoring of Anderson-type polyoxometalates in aqueous media
 with tripodal ligands especially containing the carboxyl group.
;
_journal_issue 7
_journal_name_full 'Dalton transactions (Cambridge, England : 2003)'
_journal_page_first 2722
_journal_page_last 2725
_journal_paper_doi 10.1039/c3dt53034e
_journal_volume 43
_journal_year 2014
_chemical_formula_sum 'Cr H24 Mo6 N3 O27'
_chemical_formula_weight 1125.83
_chemical_name_systematic
; 
 ? 
;
_space_group_IT_number 14
_symmetry_cell_setting monoclinic
_symmetry_space_group_name_Hall '-P 2ybc'
_symmetry_space_group_name_H-M 'P 1 21/c 1'
_atom_sites_solution_hydrogens geom
_atom_sites_solution_primary direct
_atom_sites_solution_secondary difmap
_audit_creation_method SHELXL-97
_cell_angle_alpha 90.00
_cell_angle_beta 100.137(4)
_cell_angle_gamma 90.00
_cell_formula_units_Z 2
_cell_length_a 11.3563(6)
_cell_length_b 10.9306(5)
_cell_length_c 11.7567(5)
_cell_measurement_reflns_used 3882
_cell_measurement_temperature 100(2)
_cell_measurement_theta_max 29.18
_cell_measurement_theta_min 2.96
_cell_volume 1436.59(12)
_computing_cell_refinement
;
CrysAlisPro, Agilent Technologies,
Version 1.171.35.11 (release 16-05-2011 CrysAlis171 .NET)
(compiled May 16 2011,17:55:39)
;
_computing_data_collection
;
CrysAlisPro, Agilent Technologies,
Version 1.171.35.11 (release 16-05-2011 CrysAlis171 .NET)
(compiled May 16 2011,17:55:39)
;
_computing_data_reduction
;
CrysAlisPro, Agilent Technologies,
Version 1.171.35.11 (release 16-05-2011 CrysAlis171 .NET)
(compiled May 16 2011,17:55:39)
;
_computing_molecular_graphics
;
O. V. Dolomanov, L. J. Bourhis, R. J. Gildea, J. A. K. Howard and H. Puschmann,
OLEX2: a complete structure solution, refinement and analysis program.
J. Appl. Cryst. (2009). 42, 339-341.
;
_computing_publication_material
;
O. V. Dolomanov, L. J. Bourhis, R. J. Gildea, J. A. K. Howard and H. Puschmann,
OLEX2: a complete structure solution, refinement and analysis program.
J. Appl. Cryst. (2009). 42, 339-341.
;
_computing_structure_refinement
;
XL, G.M. Sheldrick, Acta Cryst.
(2008). A64, 112-122
;
_computing_structure_solution
;
SHELXS, G.M. Sheldrick, Acta Cryst.
(2008). A64, 112-122
;
_diffrn_ambient_temperature 100(2)
_diffrn_detector_area_resol_mean 16.0971
_diffrn_measured_fraction_theta_full 0.984
_diffrn_measured_fraction_theta_max 0.984
_diffrn_measurement_device_type 'Xcalibur, Eos, Gemini'
_diffrn_measurement_method '\w scans'
_diffrn_radiation_monochromator graphite
_diffrn_radiation_source 'fine-focus sealed tube'
_diffrn_radiation_type MoK\a
_diffrn_radiation_wavelength 0.71073
_diffrn_reflns_av_R_equivalents 0.0345
_diffrn_reflns_av_sigmaI/netI 0.0524
_diffrn_reflns_limit_h_max 9
_diffrn_reflns_limit_h_min -14
_diffrn_reflns_limit_k_max 13
_diffrn_reflns_limit_k_min -14
_diffrn_reflns_limit_l_max 15
_diffrn_reflns_limit_l_min -12
_diffrn_reflns_number 6274
_diffrn_reflns_theta_full 29.18
_diffrn_reflns_theta_max 29.18
_diffrn_reflns_theta_min 2.96
_exptl_absorpt_coefficient_mu 3.020
_exptl_absorpt_correction_T_max 0.810
_exptl_absorpt_correction_T_min 0.704
_exptl_absorpt_correction_type multi-scan
_exptl_absorpt_process_details
;
CrysAlisPro, Agilent Technologies,
Version 1.171.35.11 (release 16-05-2011 CrysAlis171 .NET)
(compiled May 16 2011,17:55:39)
Empirical absorption correction using spherical harmonics,
 implemented in SCALE3 ABSPACK scaling algorithm.
;
_exptl_crystal_colour pink
_exptl_crystal_density_diffrn 2.820
_exptl_crystal_density_method 'not measured'
_exptl_crystal_description block
_exptl_crystal_F_000 1172
_exptl_crystal_size_max 0.15
_exptl_crystal_size_mid 0.10
_exptl_crystal_size_min 0.07
_refine_diff_density_max 2.596
_refine_diff_density_min -1.331
_refine_diff_density_rms 0.273
_refine_ls_extinction_method none
_refine_ls_goodness_of_fit_ref 1.020
_refine_ls_hydrogen_treatment mixed
_refine_ls_matrix_type full
_refine_ls_number_parameters 239
_refine_ls_number_reflns 3297
_refine_ls_number_restraints 5
_refine_ls_restrained_S_all 1.019
_refine_ls_R_factor_all 0.0597
_refine_ls_R_factor_gt 0.0513
_refine_ls_shift/su_max 0.000
_refine_ls_shift/su_mean 0.000
_refine_ls_structure_factor_coef Fsqd
_refine_ls_weighting_details 'calc w=1/[\s^2^(Fo^2^)+(0.1000P)^2^+0.0000P] where P=(Fo^2^+2Fc^2^)/3'
_refine_ls_weighting_scheme calc
_refine_ls_wR_factor_gt 0.1017
_refine_ls_wR_factor_ref 0.1096
_reflns_number_gt 2864
_reflns_number_total 3297
_reflns_threshold_expression >2sigma(I)
_cod_data_source_file c3dt53034e.txt
_cod_data_source_block compound3
_cod_original_cell_volume 1436.60(12)
_cod_original_sg_symbol_H-M 'P 2(1)/c'
_cod_original_formula_sum 'H24 Cr Mo6 N3 O27'
_cod_database_code 7028457

loop_
_symmetry_equiv_pos_as_xyz
'x, y, z'
'-x, y+1/2, -z+1/2'
'-x, -y, -z'
'x, -y-1/2, z-1/2'

loop_
_atom_site_label
_atom_site_type_symbol
_atom_site_fract_x
_atom_site_fract_y
_atom_site_fract_z
_atom_site_U_iso_or_equiv
_atom_site_adp_type
_atom_site_occupancy
_atom_site_symmetry_multiplicity
_atom_site_calc_flag
_atom_site_refinement_flags
Mo1 Mo 0.83952(5) 0.23465(5) 0.07057(5) 0.00962(19) Uani 1 1 d .
Mo2 Mo 0.70176(5) -0.01658(5) -0.04734(5) 0.01060(19) Uani 1 1 d .
Cr Cr 1.0000 0.0000 0.0000 0.0063(3) Uani 1 2 d S
Mo3 Mo 0.86268(5) -0.24763(5) -0.12160(5) 0.00926(19) Uani 1 1 d .
O3 O 1.1361(4) -0.1020(4) 0.0746(4) 0.0093(9) Uani 1 1 d .
O2 O 0.8748(4) -0.1150(4) 0.0304(4) 0.0093(9) Uani 1 1 d .
O7 O 0.8388(4) 0.2948(5) 0.2060(4) 0.0143(10) Uani 1 1 d .
O8 O 0.7429(5) 0.3214(5) -0.0237(4) 0.0167(10) Uani 1 1 d .
O10 O 0.6029(4) 0.0705(5) -0.1393(4) 0.0171(11) Uani 1 1 d .
O12 O 0.8677(4) -0.3047(5) -0.2567(4) 0.0147(10) Uani 1 1 d .
O6 O 1.0147(4) -0.3086(4) -0.0362(4) 0.0108(9) Uani 1 1 d .
O1 O 0.9950(4) 0.1065(4) 0.1344(4) 0.0087(9) Uani 1 1 d .
O5 O 0.7540(4) -0.1153(4) -0.1672(4) 0.0127(10) Uani 1 1 d .
O11 O 0.7747(5) -0.3466(5) -0.0622(4) 0.0177(11) Uani 1 1 d .
O4 O 0.7438(4) 0.0899(4) 0.0846(4) 0.0118(9) Uani 1 1 d .
O9 O 0.6172(5) -0.1184(5) 0.0132(4) 0.0188(11) Uani 1 1 d .
N2 N 0.6666(7) -0.0396(7) -0.3886(6) 0.0228(15) Uani 1 1 d D
O14 O 1.0268(9) 0.0449(6) 0.3525(6) 0.044(2) Uani 1 1 d D
N1 N 0.6417(7) 0.0135(7) 0.2667(7) 0.0284(16) Uani 1 1 d D
O13 O 0.4967(8) 0.2920(8) -0.2040(13) 0.082(4) Uani 1 1 d G
H13A H 0.4885 0.2185 -0.2328 0.123 Uiso 1 1 d G
H13B H 0.5704 0.3158 -0.2000 0.123 Uiso 1 1 d G
N3 N 0.4940(11) -0.3392(16) -0.094(2) 0.107(9) Uani 1 1 d .
H1 H 0.979(9) 0.060(9) 0.209(9) 0.04(3) Uiso 1 1 d .
H1A H 0.618(6) 0.092(3) 0.276(6) 0.000(16) Uiso 1 1 d D
H1B H 0.692(8) 0.000(7) 0.221(7) 0.01(2) Uiso 1 1 d .
H2A H 0.687(7) -0.046(7) -0.327(7) 0.000(17) Uiso 1 1 d .
H1C H 0.592(9) -0.030(10) 0.213(8) 0.06(4) Uiso 1 1 d D
H3A H 0.480(9) -0.332(9) -0.049(8) 0.00(2) Uiso 1 1 d .
H14A H 0.983(6) -0.024(4) 0.352(6) 0.006(19) Uiso 1 1 d D
H3B H 0.522(8) -0.327(9) -0.136(8) 0.00(2) Uiso 1 1 d .
H2B H 0.680(13) -0.082(12) -0.451(8) 0.10(5) Uiso 1 1 d D
H14B H 0.956(7) 0.046(8) 0.339(7) 0.00(2) Uiso 1 1 d .
O15 O 1.695(10) -0.031(13) -0.523(12) 2.2(3) Uani 1 1 d .

loop_
_atom_site_aniso_label
_atom_site_aniso_U_11
_atom_site_aniso_U_22
_atom_site_aniso_U_33
_atom_site_aniso_U_23
_atom_site_aniso_U_13
_atom_site_aniso_U_12
Mo1 0.0130(3) 0.0084(3) 0.0075(3) -0.0015(2) 0.0020(2) 0.0021(2)
Mo2 0.0089(3) 0.0137(3) 0.0089(3) -0.0016(2) 0.0006(2) -0.0004(2)
Cr 0.0088(7) 0.0054(7) 0.0043(6) 0.0000(5) 0.0006(5) 0.0008(5)
Mo3 0.0129(3) 0.0081(3) 0.0067(3) -0.0021(2) 0.0016(2) -0.0027(2)
O3 0.010(2) 0.009(2) 0.008(2) 0.0004(18) 0.0005(16) 0.0034(18)
O2 0.008(2) 0.008(2) 0.012(2) -0.0010(18) -0.0004(16) -0.0033(17)
O7 0.016(3) 0.017(2) 0.010(2) -0.001(2) 0.0042(18) 0.003(2)
O8 0.023(3) 0.017(2) 0.011(2) 0.002(2) 0.0044(19) 0.006(2)
O10 0.011(2) 0.022(3) 0.017(2) -0.003(2) 0.0020(19) 0.004(2)
O12 0.018(3) 0.019(3) 0.008(2) -0.006(2) 0.0028(18) -0.001(2)
O6 0.020(3) 0.003(2) 0.009(2) 0.0024(17) 0.0014(18) 0.0018(18)
O1 0.015(2) 0.008(2) 0.0019(19) -0.0021(17) -0.0012(16) 0.0025(18)
O5 0.010(2) 0.016(2) 0.010(2) -0.0025(19) -0.0032(17) 0.0006(19)
O11 0.022(3) 0.016(3) 0.017(2) -0.001(2) 0.007(2) -0.004(2)
O4 0.015(2) 0.011(2) 0.010(2) -0.0027(19) 0.0044(17) -0.0015(19)
O9 0.019(3) 0.023(3) 0.017(2) -0.003(2) 0.011(2) -0.006(2)
N2 0.027(4) 0.036(4) 0.005(3) 0.003(3) 0.001(3) 0.008(3)
O14 0.094(8) 0.020(3) 0.019(3) 0.003(3) 0.015(4) -0.001(4)
N1 0.025(4) 0.037(4) 0.026(4) 0.005(3) 0.010(3) 0.002(3)
O13 0.035(5) 0.037(4) 0.176(11) 0.038(6) 0.024(6) 0.012(4)
N3 0.021(6) 0.085(11) 0.21(2) -0.106(14) 0.011(10) -0.010(6)
O15 2.0(4) 2.0(4) 2.0(4) 2.0(4) -1.0(3) -1.0(3)

loop_
_atom_type_symbol
_atom_type_description
_atom_type_scat_dispersion_real
_atom_type_scat_dispersion_imag
_atom_type_scat_source
Cr Cr 0.3209 0.6236 'International Tables Vol C Tables 4.2.6.8 and 6.1.1.4'
Mo Mo -1.6832 0.6857 'International Tables Vol C Tables 4.2.6.8 and 6.1.1.4'
N N 0.0061 0.0033 'International Tables Vol C Tables 4.2.6.8 and 6.1.1.4'
O O 0.0106 0.0060 'International Tables Vol C Tables 4.2.6.8 and 6.1.1.4'
C C 0.0033 0.0016 'International Tables Vol C Tables 4.2.6.8 and 6.1.1.4'
H H 0.0000 0.0000 'International Tables Vol C Tables 4.2.6.8 and 6.1.1.4'

loop_
_geom_angle_atom_site_label_1
_geom_angle_atom_site_label_2
_geom_angle_atom_site_label_3
_geom_angle
_geom_angle_site_symmetry_1
_geom_angle_site_symmetry_3
O8 Mo1 O7 106.3(2) . .
O8 Mo1 O4 101.7(2) . .
O7 Mo1 O4 98.0(2) . .
O8 Mo1 O6 96.2(2) . 3_755
O7 Mo1 O6 100.1(2) . 3_755
O4 Mo1 O6 149.81(19) . 3_755
O8 Mo1 O1 158.53(18) . .
O7 Mo1 O1 93.4(2) . .
O4 Mo1 O1 83.34(19) . .
O6 Mo1 O1 71.65(17) 3_755 .
O8 Mo1 O3 90.91(19) . 3_755
O7 Mo1 O3 161.7(2) . 3_755
O4 Mo1 O3 71.98(17) . 3_755
O6 Mo1 O3 83.69(17) 3_755 3_755
O1 Mo1 O3 70.60(15) . 3_755
O9 Mo2 O10 105.8(3) . .
O9 Mo2 O4 97.8(2) . .
O10 Mo2 O4 102.4(2) . .
O9 Mo2 O5 101.9(2) . .
O10 Mo2 O5 95.8(2) . .
O4 Mo2 O5 148.3(2) . .
O9 Mo2 O2 91.9(2) . .
O10 Mo2 O2 160.09(19) . .
O4 Mo2 O2 83.61(18) . .
O5 Mo2 O2 71.24(17) . .
O9 Mo2 O3 160.3(2) . 3_755
O10 Mo2 O3 92.9(2) . 3_755
O4 Mo2 O3 71.58(17) . 3_755
O5 Mo2 O3 81.91(17) . 3_755
O2 Mo2 O3 70.77(16) . 3_755
O1 Cr O1 180.0 . 3_755
O1 Cr O2 83.83(18) . 3_755
O1 Cr O2 96.17(18) 3_755 3_755
O1 Cr O2 96.17(18) . .
O1 Cr O2 83.83(18) 3_755 .
O2 Cr O2 180.0 3_755 .
O1 Cr O3 96.17(18) . .
O1 Cr O3 83.83(18) 3_755 .
O2 Cr O3 84.69(19) 3_755 .
O2 Cr O3 95.31(19) . .
O1 Cr O3 83.83(18) . 3_755
O1 Cr O3 96.17(18) 3_755 3_755
O2 Cr O3 95.31(19) 3_755 3_755
O2 Cr O3 84.69(19) . 3_755
O3 Cr O3 180.0 . 3_755
O11 Mo3 O12 105.4(2) . .
O11 Mo3 O5 101.5(2) . .
O12 Mo3 O5 98.1(2) . .
O11 Mo3 O6 95.8(2) . .
O12 Mo3 O6 100.4(2) . .
O5 Mo3 O6 150.25(19) . .
O11 Mo3 O1 160.0(2) . 3_755
O12 Mo3 O1 92.7(2) . 3_755
O5 Mo3 O1 84.19(19) . 3_755
O6 Mo3 O1 71.91(17) . 3_755
O11 Mo3 O2 92.4(2) . .
O12 Mo3 O2 161.2(2) . .
O5 Mo3 O2 71.76(17) . .
O6 Mo3 O2 83.62(17) . .
O1 Mo3 O2 70.95(15) 3_755 .
Cr O3 Mo1 102.31(18) . 3_755
Cr O3 Mo2 101.60(18) . 3_755
Mo1 O3 Mo2 92.75(15) 3_755 3_755
Cr O2 Mo2 102.92(19) . .
Cr O2 Mo3 102.00(18) . .
Mo2 O2 Mo3 93.25(16) . .
Mo1 O6 Mo3 117.3(2) 3_755 .
Cr O1 Mo3 103.20(18) . 3_755
Cr O1 Mo1 103.26(19) . .
Mo3 O1 Mo1 94.61(18) 3_755 .
Cr O1 H1 114(5) . .
Mo3 O1 H1 128(6) 3_755 .
Mo1 O1 H1 110(6) . .
Mo3 O5 Mo2 118.6(2) . .
O15 O11 Mo3 168(3) 4_456 .
Mo2 O4 Mo1 119.1(2) . .
H2A N2 H2B 134(10) . .
H14A O14 H14B 58(7) . .
H1A N1 H1B 118(7) . .
H1A N1 H1C 114(9) . .
H1B N1 H1C 83(9) . .
H13A O13 H13B 109.5 . .
H3A N3 H3B 156(10) . .

loop_
_geom_bond_atom_site_label_1
_geom_bond_atom_site_label_2
_geom_bond_distance
_geom_bond_site_symmetry_2
Mo1 O8 1.705(5) .
Mo1 O7 1.724(5) .
Mo1 O4 1.942(5) .
Mo1 O6 1.947(5) 3_755
Mo1 O1 2.275(5) .
Mo1 O3 2.293(4) 3_755
Mo2 O9 1.705(5) .
Mo2 O10 1.706(5) .
Mo2 O4 1.931(4) .
Mo2 O5 1.949(4) .
Mo2 O2 2.285(5) .
Mo2 O3 2.319(4) 3_755
Cr O1 1.971(4) .
Cr O1 1.971(4) 3_755
Cr O2 1.977(4) 3_755
Cr O2 1.977(4) .
Cr O3 1.981(4) .
Cr O3 1.981(4) 3_755
Mo3 O11 1.704(5) .
Mo3 O12 1.717(4) .
Mo3 O5 1.915(5) .
Mo3 O6 1.955(5) .
Mo3 O1 2.258(5) 3_755
Mo3 O2 2.287(4) .
O3 Mo1 2.293(4) 3_755
O3 Mo2 2.319(4) 3_755
O6 Mo1 1.947(5) 3_755
O1 Mo3 2.258(5) 3_755
O1 H1 1.06(11) .
O11 O15 1.7(2) 4_456
N2 H2A 0.72(8) .
N2 H2B 0.90(2) .
O14 H14A 0.90(2) .
O14 H14B 0.79(7) .
N1 H1A 0.91(2) .
N1 H1B 0.86(8) .
N1 H1C 0.903(15) .
O13 H13A 0.8699 .
O13 H13B 0.8700 .
N3 H3A 0.59(8) .
N3 H3B 0.65(8) .
O15 O11 1.7(2) 4_655
